data_1562527
loop_
_publ_author_name
'Lipina, Olga A.'
'Surat, Ludmila L.'
'Melkozerova, Marina A.'
'Tyutyunnik, Alexander P.'
'Leonidov, Ivan I.'
'Zubkov, Vladimir G.'

_publ_section_title
;
 Synthesis, crystal structure and luminescence properties of
 CaY2&#x2212;xEuxGe3O10 (x=0--2)
;
_journal_name_full 'Journal of Solid State Chemistry'
_journal_page_first 117
_journal_page_last 121
_journal_paper_doi 10.1016/j.jssc.2013.08.002
_journal_volume 206
_journal_year 2013
_chemical_formula_structural 'Ca Eu2 Ge3 O10'
_chemical_formula_sum 'Ca Eu2 Ge3 O10'
_chemical_formula_weight 721.76
_chemical_name_common 'Calcium Europium Germanium Oxide'
_space_group_IT_number 14
_space_group_name_Hall '-P 2ybc'
_space_group_name_H-M_alt 'P 1 21/c 1'
_symmetry_cell_setting monoclinic
_symmetry_space_group_name_Hall '-P 2ybc'
_symmetry_space_group_name_H-M 'P 1 21/c 1'
_cell_angle_alpha 90.0
_cell_angle_beta 108.4623(11)
_cell_angle_gamma 90.0
_cell_formula_units_Z 4
_cell_length_a 6.96679(16)
_cell_length_b 6.91315(14)
_cell_length_c 18.8713(4)
_cell_measurement_temperature 298(2)
_cell_volume 862.11(3)
_computing_data_collection 'STOE Powder Software Package (STOE, Germany)'
_computing_data_reduction 'STOE Powder Software Package (STOE, Germany)'
_computing_structure_refinement GSAS
_diffrn_ambient_temperature 298
_diffrn_detector 'position sensitive detector'
_diffrn_detector_type 'linear mini-PSD (STOE)'
_diffrn_measurement_device_type 'transmission diffractometer Stadi-P (STOE)'
_diffrn_radiation_monochromator 'Primary, curved Ge 111'
_diffrn_radiation_polarisn_ratio 0.8
_diffrn_radiation_probe x-ray
_diffrn_radiation_type 'Cu K\a~1~'
_diffrn_radiation_wavelength 1.54056
_diffrn_reflns_limit_h_max 8
_diffrn_reflns_limit_h_min 0
_diffrn_reflns_limit_k_max 7
_diffrn_reflns_limit_k_min 0
_diffrn_reflns_limit_l_max 20
_diffrn_reflns_limit_l_min -21
_diffrn_source 'sealed X-ray tube'
_diffrn_source_target Cu
_diffrn_source_type 'PHILIPS PW 2283/20'
_exptl_absorpt_correction_T_max 1.0
_exptl_absorpt_correction_T_min 0.0
_exptl_absorpt_process_details
;   GSAS Absorption/surface roughness correction: function number 4
 Flat plate transmission absorption correction
Terms =    -0.59366         0.0000    
Correction is refined.
;
_exptl_crystal_density_diffrn 5.562
_exptl_crystal_density_method 'not measured'
_pd_calc_method 'Rietveld Refinement'
_pd_char_colour white
_pd_instr_dist_mono/spec 130
_pd_instr_dist_spec/detc 220
_pd_instr_dist_src/mono 260
_pd_meas_2theta_range_inc 0.02
_pd_meas_2theta_range_max 119.98
_pd_meas_2theta_range_min 5.0
_pd_meas_number_of_points 5750
_pd_meas_scan_method step
_pd_prep_temperature 1373
_pd_proc_2theta_range_inc 0.02
_pd_proc_2theta_range_max 119.95256
_pd_proc_2theta_range_min 4.97256
_pd_proc_info_datetime 2013-04-02T13:52:17
_pd_proc_ls_background_function
;   GSAS Background function number 1 with 36 terms.
 Shifted Chebyshev function of 1st kind
      1:    14477.2     2:   -3051.27     3:    3665.17     4:   -1813.89    
      5:    408.824     6:    24.8294     7:   -194.066     8:    158.877    
      9:   -86.3711    10:   -24.7716    11:    79.1603    12:   -47.7627    
     13:    88.7107    14:   -98.2249    15:   -11.5589    16:    31.8561    
     17:   -10.7379    18:    45.2549    19:   -55.3708    20:    35.8707    
     21:   -26.0902    22:    40.8130    23:   -18.8300    24:    25.2455    
     25:   -17.9668    26:   -16.4648    27:    40.9252    28:   -17.9909    
     29:   -5.41165    30:    14.8720    31:   -1.73172    32:    10.1083    
     33:   -31.0335    34:    67.8499    35:   -58.3534    36:    34.6767    
;
_pd_proc_ls_peak_cutoff 0.00100
_pd_proc_ls_profile_function
;
 CW Profile function number 2 with  18 terms
 Profile coefficients for Simpson's rule integration of pseudovoigt function
 C.J. Howard (1982). J. Appl. Cryst.,15,615-620.
 P. Thompson, D.E. Cox & J.B. Hastings (1987). J. Appl. Cryst.,20,79-83.
 #1(GU)   =  135.992 #2(GV)   =  -22.914 #3(GW)   =   17.528
 #4(LX)   =    3.235 #5(LY)   =    5.347 #6(trns) =    0.000
 #7(asym) =   4.1086 #8(shft) =   0.0000 #9(GP)   =    0.000
 #10(stec)=     0.00 #11(ptec)=     0.00 #12(sfec)=     0.00
 #13(L11) =    0.000 #14(L22) =    0.000 #15(L33) =    0.000
 #16(L12) =    0.000 #17(L13) =    0.000 #18(L23) =    0.000
 Peak tails are ignored  where the intensity is below 0.0010 times the peak
   Aniso. broadening axis   0.0   0.0   1.0
;
_pd_proc_ls_prof_R_factor 0.0083
_pd_proc_ls_prof_wR_expected 0.0085
_pd_proc_ls_prof_wR_factor 0.0108
_pd_proc_number_of_points 5750
_pd_spec_mounting 'powder on Mylar film'
_pd_spec_mount_mode transmission
_pd_spec_shape flat_sheet
_pd_spec_size_axial 7
_pd_spec_size_equat 0.1
_refine_ls_goodness_of_fit_all 1.29
_refine_ls_matrix_type full
_refine_ls_number_parameters 101
_refine_ls_number_restraints 0
_refine_ls_R_Fsqd_factor 0.04472
_refine_ls_shift/su_max 0.02
_refine_ls_shift/su_mean 0.00
_reflns_d_resolution_high 0.890
_reflns_d_resolution_low 8.950
_reflns_limit_h_max 8
_reflns_limit_h_min 0
_reflns_limit_k_max 7
_reflns_limit_k_min 0
_reflns_limit_l_max 20
_reflns_limit_l_min -21
_reflns_number_total 1273
_cod_data_source_file CAEU2GE3O10.cif
_cod_data_source_block CAEU2GE3O10
_cod_database_code 1562527
_gsas_exptl_extinct_corr_t_min 1.00000
_gsas_exptl_extinct_corr_t_max 1.00000

loop_
_symmetry_equiv_pos_site_id
_symmetry_equiv_pos_as_xyz
1 +x,+y,+z
2 -x,+y+1/2,-z+1/2
-1 -x,-y,-z
-2 +x,-y+1/2,+z+1/2

loop_
_atom_site_type_symbol
_atom_site_label
_atom_site_fract_x
_atom_site_fract_y
_atom_site_fract_z
_atom_site_occupancy
_atom_site_thermal_displace_type
_atom_site_U_iso_or_equiv
_atom_site_symmetry_multiplicity
Ca Ca1 0.0308(6) 0.9025(5) 0.41449(24) 0.45 Uiso 0.0117(25) 4
Eu Eu1 0.0308(6) 0.9025(5) 0.41449(24) 0.55 Uiso 0.0117(25) 4
Ca Ca2 0.5821(6) 0.2383(6) 0.41395(25) 0.462 Uiso 0.0222(26) 4
Eu Eu2 0.5821(6) 0.2383(6) 0.41395(25) 0.538 Uiso 0.0222(26) 4
Ca Ca3 0.1319(4) 0.1328(4) 0.25323(20) 0.088 Uiso 0.0292(25) 4
Eu Eu3 0.1319(4) 0.1328(4) 0.25323(20) 0.912 Uiso 0.0292(25) 4
Ge Ge1 0.0992(8) 0.3731(7) 0.42329(30) 1.0 Uiso 0.0207(25) 4
Ge Ge2 0.4484(8) 0.2297(7) 0.07257(30) 1.0 Uiso 0.0236(30) 4
Ge Ge3 0.6570(7) 0.1198(7) 0.24098(31) 1.0 Uiso 0.0240(29) 4
O O1 0.0144(31) 0.0699(29) 0.1295(13) 1.0 Uiso 0.0107(31) 4
O O2 0.0596(30) 0.7132(29) 0.0486(12) 1.0 Uiso 0.0107(31) 4
O O3 0.1576(31) 0.4591(27) 0.2243(12) 1.0 Uiso 0.0107(31) 4
O O4 0.1947(29) 0.8250(31) 0.2620(12) 1.0 Uiso 0.0107(31) 4
O O5 0.2119(35) 0.2215(33) 0.3806(13) 1.0 Uiso 0.0107(31) 4
O O6 0.3074(30) 0.0620(29) 0.0088(13) 1.0 Uiso 0.0107(31) 4
O O7 0.2908(30) 0.4262(30) 0.0799(12) 1.0 Uiso 0.0107(31) 4
O O8 0.4869(34) 0.1818(26) 0.2811(13) 1.0 Uiso 0.0107(31) 4
O O9 0.5349(32) 0.0658(27) 0.1430(14) 1.0 Uiso 0.0107(31) 4
O O10 0.6454(29) 0.3228(31) 0.0407(13) 1.0 Uiso 0.0107(31) 4

loop_
_atom_type_symbol
_atom_type_number_in_cell
_atom_type_scat_dispersion_real
_atom_type_scat_dispersion_imag
_atom_type_scat_Cromer_Mann_a1
_atom_type_scat_Cromer_Mann_a2
_atom_type_scat_Cromer_Mann_a3
_atom_type_scat_Cromer_Mann_a4
_atom_type_scat_Cromer_Mann_b1
_atom_type_scat_Cromer_Mann_b2
_atom_type_scat_Cromer_Mann_b3
_atom_type_scat_Cromer_Mann_b4
_atom_type_scat_Cromer_Mann_c
_atom_type_scat_source
Ca 4.0 0.000 0.000 8.62660 10.4421 7.38730 0.65990 1.58990 85.7484 1.02110 178.437 1.37510 International_Tables_Vol_C
Eu 8.0 0.000 0.000 24.6274 2.38790 19.0886 0.19420 13.7603 13.7546 2.92270 123.174 2.57450 International_Tables_Vol_C
Ge 12.0 0.000 0.000 16.0816 2.85090 6.37470 0.25160 3.70680 11.4468 3.68300 54.7625 2.13130 International_Tables_Vol_C
O 40.0 0.000 0.000 3.04850 13.2771 2.28680 5.70110 1.54630 0.32390 0.86700 32.9089 0.25080 International_Tables_Vol_C

loop_
_geom_angle_atom_site_label_1
_geom_angle_atom_site_label_2
_geom_angle_atom_site_label_3
_geom_angle
_geom_angle_site_symmetry_1
_geom_angle_site_symmetry_2
_geom_angle_site_symmetry_3
_geom_angle_publ_flag
Ge1 O6 Ge2 123.9(12) -2_554 . 1_555 n
Ge2 O9 Ge3 126.5(12) 1_555 . 1_555 n

loop_
_geom_bond_atom_site_label_1
_geom_bond_atom_site_label_2
_geom_bond_distance
_geom_bond_site_symmetry_1
_geom_bond_site_symmetry_2
_geom_bond_publ_flag
Ca1 O1 2.431(19) . 2_555 n
Ca1 O2 2.403(21) . 2_555 n
Ca1 O2 2.600(22) . -2_565 n
Ca1 O3 2.562(22) . 2_555 n
Ca1 O5 2.715(21) . 1_565 n
Ca1 O7 2.283(19) . 2_555 n
Ca1 O10 2.213(19) . 2_655 n
Eu1 O1 2.431(19) . 2_555 n
Eu1 O2 2.403(21) . 2_555 n
Eu1 O2 2.600(22) . -2_565 n
Eu1 O3 2.562(22) . 2_555 n
Eu1 O5 2.715(21) . 1_565 n
Eu1 O7 2.283(19) . 2_555 n
Eu1 O7 3.293(20) . -2_565 n
Eu1 O10 2.213(19) . 2_655 n
Ca2 O2 2.376(20) . 2_645 n
Ca2 O5 2.456(23) . 1_555 n
Ca2 O6 2.648(21) . 2_655 n
Ca2 O7 2.321(21) . 2_645 n
Ca2 O8 2.413(23) . 1_555 n
Ca2 O9 2.528(21) . 2_655 n
Ca2 O10 2.329(23) . -2_555 n
Eu2 O2 2.376(20) . 2_645 n
Eu2 O5 2.456(23) . 1_555 n
Eu2 O6 2.648(21) . 2_655 n
Eu2 O6 3.308(19) . -2_555 n
Eu2 O7 2.321(21) . 2_645 n
Eu2 O8 2.413(23) . 1_555 n
Eu2 O9 2.528(21) . 2_655 n
Eu2 O10 2.329(23) . -2_555 n
Ca3 O1 2.258(24) . 1_555 n
Ca3 O3 2.341(19) . 1_555 n
Ca3 O3 2.496(18) . 2_545 n
Ca3 O4 2.168(21) . 1_545 n
Ca3 O4 2.572(19) . 2_545 n
Ca3 O5 2.370(23) . 1_555 n
Ca3 O8 2.384(22) . 1_555 n
Eu3 O1 2.258(24) . 1_555 n
Eu3 O3 2.341(19) . 1_555 n
Eu3 O3 2.496(18) . 2_545 n
Eu3 O4 2.168(21) . 1_545 n
Eu3 O4 2.572(19) . 2_545 n
Eu3 O5 2.370(23) . 1_555 n
Eu3 O8 2.384(22) . 1_555 n
Ge1 O1 1.723(21) . 2_555 n
Ge1 O2 1.760(20) . 2_545 n
Ge1 O5 1.663(23) . 1_555 n
Ge1 O6 1.851(23) . -2_555 n
Ge2 O6 1.735(21) . 1_555 n
Ge2 O7 1.779(19) . 1_555 n
Ge2 O9 1.705(22) . 1_555 n
Ge2 O10 1.784(20) . 1_555 n
Ge3 O3 1.672(19) . 2_645 n
Ge3 O4 1.766(20) . 2_645 n
Ge3 O8 1.652(22) . 1_555 n
Ge3 O9 1.813(24) . 1_555 n
